data_7061010
loop_
_publ_author_name
'Kuzman, Dino'
'Damjanovi\'c, Vladimir'
'Stilinovi\'c, Vladimir'
'Cindri\'c, Marina'
'Vrdoljak, Vi\<snja'

_publ_section_title
;
 The role of mono- and dicarboxylic acids in the building of oxomolybdates
 containing {MoO4}, {Mo2O5}, {Mo2O6}, {Mo3O8}, {Mo5O17}, {Mo5O18},
 {Mo8O26}, and {SiMo12O40} units
;
_journal_issue 42
_journal_name_full 'New Journal of Chemistry'
_journal_page_first 19764
_journal_page_last 19774
_journal_paper_doi 10.1039/D1NJ03280A
_journal_volume 45
_journal_year 2021
_chemical_formula_sum 'C4 H16 Co Mo N4 Na O13'
_chemical_formula_weight 506.07
_space_group_crystal_system monoclinic
_space_group_IT_number 14
_space_group_name_Hall '-P 2ybc'
_space_group_name_H-M_alt 'P 1 21/c 1'
_atom_sites_solution_hydrogens mixed
_audit_creation_method SHELXL-2014/7
_audit_update_record
;
2021-09-14 deposited with the CCDC.	2021-09-27 downloaded from the CCDC.
;
_cell_angle_alpha 90
_cell_angle_beta 100.603(2)
_cell_angle_gamma 90
_cell_formula_units_Z 4
_cell_length_a 8.0975(2)
_cell_length_b 11.9126(3)
_cell_length_c 15.0744(4)
_cell_measurement_reflns_used 6704
_cell_measurement_temperature 150.0(2)
_cell_measurement_theta_max 36.5134
_cell_measurement_theta_min 4.0751
_cell_volume 1429.28(6)
_computing_structure_refinement 'SHELXL-2014/7 (Sheldrick, 2014)'
_diffrn_ambient_temperature 150.0(2)
_diffrn_detector_area_resol_mean 16.3426
_diffrn_measured_fraction_theta_full 0.994
_diffrn_measured_fraction_theta_max 0.994
_diffrn_measurement_device_type 'Oxford Diffraction Xcalibur Kappa CCD'
_diffrn_radiation_monochromator graphite
_diffrn_radiation_source 'Enhance (Mo) X-ray Source'
_diffrn_radiation_type MoK\a
_diffrn_radiation_wavelength 0.71073
_diffrn_reflns_av_R_equivalents 0.0210
_diffrn_reflns_av_unetI/netI 0.0283
_diffrn_reflns_Laue_measured_fraction_full 0.994
_diffrn_reflns_Laue_measured_fraction_max 0.994
_diffrn_reflns_limit_h_max 10
_diffrn_reflns_limit_h_min -10
_diffrn_reflns_limit_k_max 15
_diffrn_reflns_limit_k_min -15
_diffrn_reflns_limit_l_max 19
_diffrn_reflns_limit_l_min -19
_diffrn_reflns_number 9164
_diffrn_reflns_point_group_measured_fraction_full 0.994
_diffrn_reflns_point_group_measured_fraction_max 0.994
_diffrn_reflns_theta_full 25.242
_diffrn_reflns_theta_max 27.000
_diffrn_reflns_theta_min 4.088
_exptl_absorpt_coefficient_mu 2.150
_exptl_absorpt_correction_T_max 1.00000
_exptl_absorpt_correction_T_min 0.51632
_exptl_absorpt_correction_type multi-scan
_exptl_absorpt_process_details
;
CrysAlis RED, Oxford Diffraction Ltd.,
Version 1.171.32.29 (release 10-06-2008 CrysAlis171 .NET)
(compiled Jun 10 2008,16:49:55)
Empirical absorption correction using spherical harmonics,
 implemented in SCALE3 ABSPACK scaling algorithm.
;
_exptl_crystal_colour red
_exptl_crystal_density_diffrn 2.352
_exptl_crystal_description block
_exptl_crystal_F_000 1008
_exptl_crystal_size_max 0.34
_exptl_crystal_size_mid 0.31
_exptl_crystal_size_min 0.27
_refine_diff_density_max 0.387
_refine_diff_density_min -0.597
_refine_diff_density_rms 0.126
_refine_ls_extinction_method none
_refine_ls_goodness_of_fit_ref 1.077
_refine_ls_hydrogen_treatment mixed
_refine_ls_matrix_type full
_refine_ls_number_parameters 237
_refine_ls_number_reflns 3110
_refine_ls_number_restraints 4
_refine_ls_restrained_S_all 1.078
_refine_ls_R_factor_all 0.0304
_refine_ls_R_factor_gt 0.0220
_refine_ls_shift/su_max 0.001
_refine_ls_shift/su_mean 0.000
_refine_ls_structure_factor_coef Fsqd
_refine_ls_weighting_details 'w=1/[\s^2^(Fo^2^)+(0.0410P)^2^] where P=(Fo^2^+2Fc^2^)/3'
_refine_ls_weighting_scheme calc
_refine_ls_wR_factor_gt 0.0680
_refine_ls_wR_factor_ref 0.0691
_reflns_Friedel_coverage 0.000
_reflns_number_gt 2543
_reflns_number_total 3110
_reflns_threshold_expression 'I > 2\s(I)'
_cod_data_source_file d1nj03280a2.cif
_cod_data_source_block 4
_cod_depositor_comments 'Adding full bibliography for 7061007--7061013.cif.'
_cod_original_sg_symbol_H-M 'P 21/c'
_cod_database_code 7061010
_shelx_shelxl_version_number 2014/7
_shelx_space_group_comment
;
The symmetry employed for this shelxl refinement is uniquely defined
by the following loop, which should always be used as a source of
symmetry information in preference to the above space-group names.
They are only intended as comments.
;

loop_
_space_group_symop_operation_xyz
'x, y, z'
'-x, y+1/2, -z+1/2'
'-x, -y, -z'
'x, -y-1/2, z-1/2'

loop_
_atom_site_label
_atom_site_type_symbol
_atom_site_fract_x
_atom_site_fract_y
_atom_site_fract_z
_atom_site_U_iso_or_equiv
_atom_site_adp_type
_atom_site_occupancy
_atom_site_site_symmetry_order
_atom_site_calc_flag
_atom_site_refinement_flags_posn
_atom_site_refinement_flags_adp
_atom_site_refinement_flags_occupancy
_atom_site_disorder_assembly
_atom_site_disorder_group
Na1 Na 0.45870(16) 0.91627(12) 0.39797(10) 0.0319(3) Uani 1 1 d . . . . .
O4 O 0.1884(3) 0.93933(19) 0.43300(14) 0.0243(5) Uani 1 1 d . . . . .
O12 O 0.7476(3) 0.9064(2) 0.38996(19) 0.0312(6) Uani 1 1 d D . . . .
O13 O 0.5743(4) 0.8048(2) 0.23915(19) 0.0405(7) Uani 1 1 d D . . . .
Mo1 Mo 0.40408(3) 0.57826(2) 0.42199(2) 0.01583(8) Uani 1 1 d . . . . .
Co1 Co 0.04654(4) 0.77629(3) 0.62922(3) 0.01380(10) Uani 1 1 d . . . . .
O10 O 0.1142(3) 1.1491(2) 0.13731(16) 0.0331(6) Uani 1 1 d . . . . .
O6 O 0.5679(3) 0.42531(17) 0.45695(14) 0.0207(5) Uani 1 1 d . . . . .
O2 O 0.2851(2) 0.79485(18) 0.63746(13) 0.0185(4) Uani 1 1 d . . . . .
O9 O 0.3354(3) 1.14471(19) 0.06825(14) 0.0217(5) Uani 1 1 d . . . . .
O1 O 0.0279(2) 0.85661(18) 0.51854(13) 0.0181(4) Uani 1 1 d . . . . .
N4 N 0.0411(3) 0.9165(2) 0.69449(17) 0.0206(5) Uani 1 1 d . . . . .
H4A H 0.1455 0.9378 0.7175 0.031 Uiso 1 1 calc R U . . .
H4B H -0.0162 0.9068 0.7390 0.031 Uiso 1 1 calc R U . . .
H4C H -0.0087 0.9692 0.6569 0.031 Uiso 1 1 calc R U . . .
O3 O 0.5352(2) 1.1209(2) 0.43753(15) 0.0248(5) Uani 1 1 d . . . . .
O8 O 0.5179(2) 1.03971(19) 0.20257(13) 0.0203(5) Uani 1 1 d . . . . .
N1 N 0.0549(3) 0.6358(2) 0.56189(17) 0.0209(5) Uani 1 1 d . . . . .
H1A H 0.0202 0.6485 0.5032 0.031 Uiso 1 1 calc R U . . .
H1B H -0.0117 0.5851 0.5807 0.031 Uiso 1 1 calc R U . . .
H1C H 0.1599 0.6101 0.5712 0.031 Uiso 1 1 calc R U . . .
C1 C 0.3226(3) 0.8522(2) 0.57129(19) 0.0175(6) Uani 1 1 d . . . . .
O11 O 0.2970(3) 1.0088(2) 0.26731(15) 0.0290(5) Uani 1 1 d . . . . .
N2 N -0.1963(3) 0.7667(2) 0.60861(18) 0.0247(6) Uani 1 1 d . . . . .
H2A H -0.2398 0.8355 0.6041 0.037 Uiso 1 1 calc R U . . .
H2B H -0.2280 0.7310 0.6546 0.037 Uiso 1 1 calc R U . . .
H2C H -0.2327 0.7292 0.5577 0.037 Uiso 1 1 calc R U . . .
O7 O 0.2306(2) 0.4957(2) 0.38463(15) 0.0261(5) Uani 1 1 d . . . . .
C4 C 0.3632(4) 1.0505(3) 0.2087(2) 0.0190(6) Uani 1 1 d . . . . .
C2 C 0.1695(3) 0.8867(3) 0.4998(2) 0.0167(6) Uani 1 1 d . . . . .
O5 O 0.3349(3) 0.71260(19) 0.39187(15) 0.0298(5) Uani 1 1 d . . . . .
N3 N 0.0746(3) 0.6970(2) 0.74358(17) 0.0251(6) Uani 1 1 d . . . . .
H3A H 0.1012 0.6257 0.7354 0.038 Uiso 1 1 calc R U . . .
H3B H -0.0208 0.6998 0.7648 0.038 Uiso 1 1 calc R U . . .
H3C H 0.1564 0.7292 0.7829 0.038 Uiso 1 1 calc R U . . .
C3 C 0.2587(4) 1.1214(3) 0.1326(2) 0.0200(6) Uani 1 1 d . . . . .
H3W H 0.559(5) 0.868(2) 0.217(3) 0.037(11) Uiso 1 1 d D . . . .
H4W H 0.497(4) 0.762(3) 0.220(3) 0.053(14) Uiso 1 1 d D . . . .
H2W H 0.718(6) 0.864(3) 0.347(2) 0.068(17) Uiso 1 1 d D . . . .
H1W H 0.826(6) 0.894(5) 0.437(3) 0.10(2) Uiso 1 1 d D . . . .

loop_
_atom_site_aniso_label
_atom_site_aniso_U_11
_atom_site_aniso_U_22
_atom_site_aniso_U_33
_atom_site_aniso_U_23
_atom_site_aniso_U_13
_atom_site_aniso_U_12
Na1 0.0203(6) 0.0413(9) 0.0338(7) 0.0095(6) 0.0040(5) -0.0012(6)
O4 0.0240(11) 0.0295(13) 0.0202(11) 0.0095(10) 0.0062(9) 0.0064(10)
O12 0.0279(12) 0.0280(14) 0.0339(15) -0.0044(12) -0.0040(11) 0.0002(11)
O13 0.0453(16) 0.0251(14) 0.0412(16) 0.0044(13) -0.0179(13) -0.0063(13)
Mo1 0.01507(13) 0.01645(14) 0.01627(14) 0.00057(10) 0.00372(9) 0.00233(10)
Co1 0.01263(18) 0.0145(2) 0.0142(2) 0.00023(16) 0.00244(14) 0.00053(15)
O10 0.0219(11) 0.0487(16) 0.0304(13) 0.0061(12) 0.0088(10) 0.0091(11)
O6 0.0238(11) 0.0197(11) 0.0196(11) -0.0006(9) 0.0072(9) 0.0050(9)
O2 0.0151(10) 0.0210(11) 0.0186(11) 0.0056(9) 0.0013(8) 0.0012(8)
O9 0.0234(11) 0.0258(12) 0.0172(11) 0.0048(9) 0.0072(9) 0.0059(9)
O1 0.0146(9) 0.0235(11) 0.0154(10) 0.0029(9) 0.0006(8) 0.0018(9)
N4 0.0233(13) 0.0205(14) 0.0183(13) 0.0007(11) 0.0050(10) 0.0013(11)
O3 0.0140(10) 0.0294(12) 0.0310(12) 0.0039(10) 0.0047(9) -0.0027(9)
O8 0.0179(10) 0.0281(12) 0.0149(10) 0.0027(9) 0.0026(8) 0.0013(9)
N1 0.0210(12) 0.0197(13) 0.0230(14) -0.0028(11) 0.0064(10) -0.0003(11)
C1 0.0175(14) 0.0163(14) 0.0182(15) -0.0016(12) 0.0017(11) 0.0013(12)
O11 0.0283(12) 0.0378(14) 0.0232(12) 0.0094(11) 0.0106(10) -0.0002(11)
N2 0.0168(12) 0.0312(15) 0.0258(15) -0.0034(12) 0.0031(11) 0.0011(11)
O7 0.0168(10) 0.0327(13) 0.0278(12) 0.0010(10) 0.0013(9) -0.0030(10)
C4 0.0231(15) 0.0179(15) 0.0160(15) -0.0038(12) 0.0034(12) -0.0021(12)
C2 0.0177(13) 0.0155(13) 0.0174(14) -0.0026(12) 0.0042(11) 0.0024(12)
O5 0.0367(13) 0.0241(12) 0.0275(13) 0.0031(10) 0.0031(10) 0.0092(11)
N3 0.0307(14) 0.0229(14) 0.0232(14) 0.0047(12) 0.0088(11) 0.0040(12)
C3 0.0212(15) 0.0178(15) 0.0213(16) -0.0033(13) 0.0043(12) -0.0009(12)

loop_
_atom_type_symbol
_atom_type_description
_atom_type_scat_dispersion_real
_atom_type_scat_dispersion_imag
_atom_type_scat_source
C C 0.0033 0.0016 'International Tables Vol C Tables 4.2.6.8 and 6.1.1.4'
H H 0.0000 0.0000 'International Tables Vol C Tables 4.2.6.8 and 6.1.1.4'
O O 0.0106 0.0060 'International Tables Vol C Tables 4.2.6.8 and 6.1.1.4'
N N 0.0061 0.0033 'International Tables Vol C Tables 4.2.6.8 and 6.1.1.4'
Mo Mo -1.6832 0.6857 'International Tables Vol C Tables 4.2.6.8 and 6.1.1.4'
Na Na 0.0362 0.0249 'International Tables Vol C Tables 4.2.6.8 and 6.1.1.4'
Co Co 0.3494 0.9721 'International Tables Vol C Tables 4.2.6.8 and 6.1.1.4'

loop_
_geom_angle_atom_site_label_1
_geom_angle_atom_site_label_2
_geom_angle_atom_site_label_3
_geom_angle
_geom_angle_site_symmetry_1
_geom_angle_site_symmetry_3
_geom_angle_publ_flag
O4 Na1 O12 169.40(11) . . ?
O4 Na1 O11 75.17(8) . . ?
O12 Na1 O11 111.89(10) . . ?
O4 Na1 O3 69.51(8) . 3_676 ?
O12 Na1 O3 101.62(9) . 3_676 ?
O11 Na1 O3 142.50(9) . 3_676 ?
O4 Na1 O3 91.81(9) . . ?
O12 Na1 O3 81.97(9) . . ?
O11 Na1 O3 80.05(9) . . ?
O3 Na1 O3 88.74(9) 3_676 . ?
O4 Na1 O5 75.58(8) . . ?
O12 Na1 O5 109.11(9) . . ?
O11 Na1 O5 104.30(9) . . ?
O3 Na1 O5 78.99(8) 3_676 . ?
O3 Na1 O5 164.81(9) . . ?
C2 O4 Na1 112.79(18) . . ?
O7 Mo1 O5 103.72(11) . . ?
O7 Mo1 O6 105.16(10) . 3_666 ?
O5 Mo1 O6 105.24(10) . 3_666 ?
O7 Mo1 O8 86.86(9) . 2_645 ?
O5 Mo1 O8 95.86(10) . 2_645 ?
O6 Mo1 O8 152.12(9) 3_666 2_645 ?
O7 Mo1 O9 158.12(9) . 2_645 ?
O5 Mo1 O9 86.89(10) . 2_645 ?
O6 Mo1 O9 90.02(8) 3_666 2_645 ?
O8 Mo1 O9 72.89(8) 2_645 2_645 ?
O7 Mo1 O6 91.41(9) . . ?
O5 Mo1 O6 163.02(10) . . ?
O6 Mo1 O6 77.59(9) 3_666 . ?
O8 Mo1 O6 77.05(8) 2_645 . ?
O9 Mo1 O6 76.31(8) 2_645 . ?
O7 Mo1 Mo1 99.53(8) . 3_666 ?
O5 Mo1 Mo1 146.02(8) . 3_666 ?
O6 Mo1 Mo1 44.01(6) 3_666 3_666 ?
O8 Mo1 Mo1 109.95(6) 2_645 3_666 ?
O9 Mo1 Mo1 80.32(6) 2_645 3_666 ?
O6 Mo1 Mo1 33.58(5) . 3_666 ?
O1 Co1 O2 85.16(8) . . ?
O1 Co1 N2 88.55(10) . . ?
O2 Co1 N2 173.71(10) . . ?
O1 Co1 N3 177.66(11) . . ?
O2 Co1 N3 92.66(10) . . ?
N2 Co1 N3 93.63(12) . . ?
O1 Co1 N4 90.35(10) . . ?
O2 Co1 N4 89.12(10) . . ?
N2 Co1 N4 90.85(11) . . ?
N3 Co1 N4 88.77(11) . . ?
O1 Co1 N1 88.86(10) . . ?
O2 Co1 N1 90.10(10) . . ?
N2 Co1 N1 89.84(11) . . ?
N3 Co1 N1 92.00(12) . . ?
N4 Co1 N1 178.94(11) . . ?
Mo1 O6 Mo1 102.41(9) 3_666 . ?
C1 O2 Co1 112.78(17) . . ?
C3 O9 Mo1 117.36(19) . 2_655 ?
C2 O1 Co1 113.82(18) . . ?
C1 O3 Na1 107.77(18) 3_676 3_676 ?
C1 O3 Na1 114.5(2) 3_676 . ?
Na1 O3 Na1 91.26(9) 3_676 . ?
C4 O8 Mo1 119.56(18) . 2_655 ?
O3 C1 O2 125.6(3) 3_676 . ?
O3 C1 C2 120.4(3) 3_676 . ?
O2 C1 C2 114.1(2) . . ?
O3 C1 Na1 50.21(15) 3_676 . ?
O2 C1 Na1 161.6(2) . . ?
C2 C1 Na1 73.20(15) . . ?
C4 O11 Na1 122.0(2) . . ?
O11 C4 O8 125.3(3) . . ?
O11 C4 C3 120.4(3) . . ?
O8 C4 C3 114.3(2) . . ?
O4 C2 O1 125.4(3) . . ?
O4 C2 C1 120.5(3) . . ?
O1 C2 C1 114.1(2) . . ?
O4 C2 Na1 45.56(14) . . ?
O1 C2 Na1 160.9(2) . . ?
C1 C2 Na1 77.83(15) . . ?
Mo1 O5 Na1 138.13(12) . . ?
O10 C3 O9 126.0(3) . . ?
O10 C3 C4 120.0(3) . . ?
O9 C3 C4 114.0(2) . . ?

loop_
_geom_bond_atom_site_label_1
_geom_bond_atom_site_label_2
_geom_bond_distance
_geom_bond_site_symmetry_2
_geom_bond_publ_flag
Na1 O4 2.360(2) . ?
Na1 O12 2.368(3) . ?
Na1 O11 2.421(3) . ?
Na1 O3 2.511(3) 3_676 ?
Na1 O3 2.559(3) . ?
Na1 O5 2.620(3) . ?
O4 C2 1.219(4) . ?
Mo1 O7 1.722(2) . ?
Mo1 O5 1.728(2) . ?
Mo1 O6 1.798(2) 3_666 ?
Mo1 O8 2.138(2) 2_645 ?
Mo1 O9 2.232(2) 2_645 ?
Mo1 O6 2.258(2) . ?
Co1 O1 1.905(2) . ?
Co1 O2 1.925(2) . ?
Co1 N2 1.937(2) . ?
Co1 N3 1.942(3) . ?
Co1 N4 1.944(2) . ?
Co1 N1 1.965(3) . ?
O10 C3 1.231(4) . ?
O6 Mo1 1.798(2) 3_666 ?
O2 C1 1.291(3) . ?
O9 C3 1.275(4) . ?
O9 Mo1 2.232(2) 2_655 ?
O1 C2 1.282(3) . ?
O3 C1 1.225(3) 3_676 ?
O3 Na1 2.511(3) 3_676 ?
O8 C4 1.280(3) . ?
O8 Mo1 2.138(2) 2_655 ?
C1 O3 1.225(3) 3_676 ?
C1 C2 1.542(4) . ?
O11 C4 1.220(4) . ?
C4 C3 1.546(4) . ?
